data_4117969
loop_
_publ_author_name
'Matthew R. MacDonald'
'Jefferson E. Bates'
'Megan E. Fieser'
'Joseph W. Ziller'
'Filipp Furche'
'William J. Evans'

_publ_contact_author
; 
Professor William J. Evans
Department of Chemistry
1102 Natural Sciences II
University of California, Irvine
Irvine, CA 92697-2025
;
_publ_contact_author_email wevans@uci.edu
_publ_contact_author_fax '1  949 824 2210'
_publ_contact_author_phone '1  949 824 5174'
_publ_section_title
;
 Expanding Rare-Earth Oxidation State Chemistry to Molecular Complexes of
 Holmium(II) and Erbium(II)
;
_journal_name_full 'Journal of the American Chemical Society'
_journal_page_first 8420
_journal_page_last 8423
_journal_paper_doi 10.1021/ja303357w
_journal_volume 134
_journal_year 2012
_chemical_formula_sum 'C24 H39 Ho Si3'
_chemical_formula_weight 576.75
_chemical_name_systematic
; 
 ? 
;
_space_group_IT_number 61
_symmetry_cell_setting orthorhombic
_symmetry_space_group_name_Hall '-P 2ac 2ab'
_symmetry_space_group_name_H-M 'P b c a'
_atom_sites_solution_hydrogens geom
_atom_sites_solution_primary direct
_atom_sites_solution_secondary difmap
_audit_creation_method SHELXTL
_cell_angle_alpha 90.00
_cell_angle_beta 90.00
_cell_angle_gamma 90.00
_cell_formula_units_Z 8
_cell_length_a 8.2014(5)
_cell_length_b 22.2986(13)
_cell_length_c 28.7001(17)
_cell_measurement_reflns_used 9271
_cell_measurement_temperature 143(2)
_cell_measurement_theta_max 28.27
_cell_measurement_theta_min 2.74
_cell_volume 5248.7(5)
_computing_cell_refinement 'Bruker SAINT'
_computing_data_collection 'Bruker APEX2'
_computing_data_reduction 'Bruker SAINT'
_computing_molecular_graphics 'Bruker SHELXTL'
_computing_publication_material 'Bruker SHELXTL'
_computing_structure_refinement 'SHELXL-97 (Sheldrick, 2008)'
_computing_structure_solution 'SHELXS-97 (Sheldrick, 2008)'
_diffrn_ambient_temperature 143(2)
_diffrn_measured_fraction_theta_full 1.000
_diffrn_measured_fraction_theta_max 0.962
_diffrn_measurement_device_type 'Bruker APEX-II CCD'
_diffrn_measurement_method '\f and \w scans'
_diffrn_radiation_monochromator graphite
_diffrn_radiation_source 'fine-focus sealed tube'
_diffrn_radiation_type MoK\a
_diffrn_radiation_wavelength 0.71073
_diffrn_reflns_av_R_equivalents 0.0223
_diffrn_reflns_av_sigmaI/netI 0.0126
_diffrn_reflns_limit_h_max 10
_diffrn_reflns_limit_h_min -10
_diffrn_reflns_limit_k_max 29
_diffrn_reflns_limit_k_min -29
_diffrn_reflns_limit_l_max 38
_diffrn_reflns_limit_l_min -38
_diffrn_reflns_number 57221
_diffrn_reflns_theta_full 25.50
_diffrn_reflns_theta_max 28.51
_diffrn_reflns_theta_min 1.42
_exptl_absorpt_coefficient_mu 3.160
_exptl_absorpt_correction_T_max 0.7186
_exptl_absorpt_correction_T_min 0.4026
_exptl_absorpt_correction_type numerical
_exptl_absorpt_process_details 'Bruker SADABS'
_exptl_crystal_colour yellow
_exptl_crystal_density_diffrn 1.460
_exptl_crystal_density_meas ?
_exptl_crystal_description irregular
_exptl_crystal_F_000 2336
_exptl_crystal_size_max 0.35
_exptl_crystal_size_mid 0.18
_exptl_crystal_size_min 0.11
_refine_diff_density_max 1.112
_refine_diff_density_min -0.369
_refine_diff_density_rms 0.074
_refine_ls_extinction_method none
_refine_ls_goodness_of_fit_ref 1.047
_refine_ls_hydrogen_treatment constr
_refine_ls_matrix_type full
_refine_ls_number_parameters 262
_refine_ls_number_reflns 6393
_refine_ls_number_restraints 0
_refine_ls_restrained_S_all 1.047
_refine_ls_R_factor_all 0.0220
_refine_ls_R_factor_gt 0.0176
_refine_ls_shift/su_max 0.002
_refine_ls_shift/su_mean 0.000
_refine_ls_structure_factor_coef Fsqd
_refine_ls_weighting_details 'calc w=1/[\s^2^(Fo^2^)+(0.0241P)^2^+3.5291P] where P=(Fo^2^+2Fc^2^)/3'
_refine_ls_weighting_scheme calc
_refine_ls_wR_factor_gt 0.0435
_refine_ls_wR_factor_ref 0.0457
_reflns_number_gt 5660
_reflns_number_total 6393
_reflns_threshold_expression >2sigma(I)
_cod_data_source_file ja303357w_si_001_1.cif
_cod_data_source_block mrm27
_cod_depositor_comments
;
The following automatic conversions were performed:

'_exptl_crystal_density_meas' value 'none' was changed to '?' - the
value is perceived as not measured.

Automatic conversion script
Id: cif_fix_values 3008 2015-01-20 13:52:24Z robertas 
;
_cod_database_code 4117969

loop_
_symmetry_equiv_pos_as_xyz
'x, y, z'
'-x+1/2, -y, z+1/2'
'-x, y+1/2, -z+1/2'
'x+1/2, -y+1/2, -z'
'-x, -y, -z'
'x-1/2, y, -z-1/2'
'x, -y-1/2, z-1/2'
'-x-1/2, y-1/2, z'

loop_
_atom_site_label
_atom_site_type_symbol
_atom_site_fract_x
_atom_site_fract_y
_atom_site_fract_z
_atom_site_U_iso_or_equiv
_atom_site_adp_type
_atom_site_occupancy
_atom_site_symmetry_multiplicity
_atom_site_calc_flag
_atom_site_refinement_flags
Ho1 Ho 0.073127(9) 0.270058(3) 0.124206(3) 0.01405(3) Uani 1 1 d .
Si1 Si 0.21875(7) 0.39904(2) 0.026842(17) 0.02103(10) Uani 1 1 d .
Si2 Si -0.22975(6) 0.41133(2) 0.149284(17) 0.02112(10) Uani 1 1 d .
Si3 Si 0.23666(7) 0.11716(2) 0.179683(18) 0.02348(11) Uani 1 1 d .
C1 C 0.1341(2) 0.27116(8) 0.03156(6) 0.0212(4) Uani 1 1 d .
H1A H 0.0490 0.2732 0.0067 0.025 Uiso 1 1 calc R
C2 C 0.2019(2) 0.21802(9) 0.04930(6) 0.0243(4) Uani 1 1 d .
H2A H 0.1765 0.1766 0.0381 0.029 Uiso 1 1 calc R
C3 C 0.3366(2) 0.23408(9) 0.07761(7) 0.0236(4) Uani 1 1 d .
H3A H 0.4214 0.2058 0.0896 0.028 Uiso 1 1 calc R
C4 C 0.3475(2) 0.29662(9) 0.07830(6) 0.0214(4) Uani 1 1 d .
H4A H 0.4409 0.3200 0.0914 0.026 Uiso 1 1 calc R
C5 C 0.2205(2) 0.32112(8) 0.04960(6) 0.0190(3) Uani 1 1 d .
C6 C 0.4056(3) 0.40929(11) -0.00981(8) 0.0353(5) Uani 1 1 d .
H6A H 0.3991 0.3831 -0.0372 0.053 Uiso 1 1 calc R
H6B H 0.5025 0.3989 0.0085 0.053 Uiso 1 1 calc R
H6C H 0.4131 0.4512 -0.0199 0.053 Uiso 1 1 calc R
C7 C 0.0366(3) 0.41097(10) -0.01095(7) 0.0310(4) Uani 1 1 d .
H7A H -0.0621 0.4108 0.0083 0.047 Uiso 1 1 calc R
H7B H 0.0301 0.3787 -0.0341 0.047 Uiso 1 1 calc R
H7C H 0.0462 0.4497 -0.0269 0.047 Uiso 1 1 calc R
C8 C 0.2301(3) 0.45535(10) 0.07487(7) 0.0331(5) Uani 1 1 d .
H8A H 0.1320 0.4525 0.0942 0.050 Uiso 1 1 calc R
H8B H 0.2377 0.4957 0.0616 0.050 Uiso 1 1 calc R
H8C H 0.3267 0.4474 0.0940 0.050 Uiso 1 1 calc R
C9 C -0.2363(2) 0.28006(8) 0.15645(7) 0.0208(4) Uani 1 1 d .
H9A H -0.2680 0.2800 0.1901 0.025 Uiso 1 1 calc R
C10 C -0.2315(2) 0.22915(9) 0.12772(7) 0.0246(4) Uani 1 1 d .
H10A H -0.2645 0.1877 0.1371 0.030 Uiso 1 1 calc R
C11 C -0.2069(2) 0.24909(10) 0.08126(7) 0.0238(4) Uani 1 1 d .
H11A H -0.2208 0.2240 0.0526 0.029 Uiso 1 1 calc R
C12 C -0.1941(2) 0.31162(9) 0.08210(6) 0.0217(4) Uani 1 1 d .
H12A H -0.1944 0.3380 0.0539 0.026 Uiso 1 1 calc R
C13 C -0.2094(2) 0.33234(8) 0.12929(6) 0.0191(3) Uani 1 1 d .
C14 C -0.4211(3) 0.41770(11) 0.18421(8) 0.0379(6) Uani 1 1 d .
H14A H -0.5153 0.4093 0.1642 0.057 Uiso 1 1 calc R
H14B H -0.4302 0.4584 0.1969 0.057 Uiso 1 1 calc R
H14C H -0.4183 0.3887 0.2099 0.057 Uiso 1 1 calc R
C15 C -0.0585(3) 0.43562(10) 0.18781(8) 0.0360(5) Uani 1 1 d .
H15A H 0.0457 0.4271 0.1725 0.054 Uiso 1 1 calc R
H15B H -0.0640 0.4137 0.2174 0.054 Uiso 1 1 calc R
H15C H -0.0672 0.4788 0.1938 0.054 Uiso 1 1 calc R
C16 C -0.2453(2) 0.46224(10) 0.09790(7) 0.0284(4) Uani 1 1 d .
H16A H -0.1468 0.4584 0.0788 0.043 Uiso 1 1 calc R
H16B H -0.2562 0.5038 0.1086 0.043 Uiso 1 1 calc R
H16C H -0.3410 0.4513 0.0793 0.043 Uiso 1 1 calc R
C17 C 0.3166(2) 0.24739(9) 0.18472(6) 0.0221(4) Uani 1 1 d .
H17A H 0.4344 0.2434 0.1762 0.027 Uiso 1 1 calc R
C18 C 0.2412(2) 0.30049(9) 0.20012(6) 0.0242(4) Uani 1 1 d .
H18A H 0.2973 0.3398 0.2052 0.029 Uiso 1 1 calc R
C19 C 0.0837(2) 0.28547(10) 0.21634(6) 0.0231(4) Uani 1 1 d .
H19A H 0.0104 0.3123 0.2348 0.028 Uiso 1 1 calc R
C20 C 0.0622(2) 0.22366(9) 0.20997(6) 0.0208(4) Uani 1 1 d .
H20A H -0.0305 0.1997 0.2229 0.025 Uiso 1 1 calc R
C21 C 0.2055(2) 0.19891(8) 0.18936(6) 0.0201(4) Uani 1 1 d .
C22 C 0.4340(3) 0.10146(11) 0.15001(9) 0.0404(6) Uani 1 1 d .
H22A H 0.4580 0.0585 0.1519 0.061 Uiso 1 1 calc R
H22B H 0.5212 0.1242 0.1653 0.061 Uiso 1 1 calc R
H22C H 0.4265 0.1134 0.1172 0.061 Uiso 1 1 calc R
C23 C 0.2361(3) 0.07786(10) 0.23725(7) 0.0340(5) Uani 1 1 d .
H23A H 0.1320 0.0851 0.2531 0.051 Uiso 1 1 calc R
H23B H 0.3256 0.0932 0.2565 0.051 Uiso 1 1 calc R
H23C H 0.2504 0.0347 0.2324 0.051 Uiso 1 1 calc R
C24 C 0.0636(3) 0.08675(11) 0.14439(9) 0.0382(5) Uani 1 1 d .
H24A H -0.0399 0.0966 0.1597 0.057 Uiso 1 1 calc R
H24B H 0.0742 0.0431 0.1418 0.057 Uiso 1 1 calc R
H24C H 0.0658 0.1046 0.1132 0.057 Uiso 1 1 calc R

loop_
_atom_site_aniso_label
_atom_site_aniso_U_11
_atom_site_aniso_U_22
_atom_site_aniso_U_33
_atom_site_aniso_U_23
_atom_site_aniso_U_13
_atom_site_aniso_U_12
Ho1 0.01347(5) 0.01813(5) 0.01054(5) -0.00009(3) -0.00008(3) -0.00106(3)
Si1 0.0263(3) 0.0210(2) 0.0159(2) 0.00151(19) 0.0030(2) -0.0001(2)
Si2 0.0251(3) 0.0217(2) 0.0166(2) 0.00174(19) 0.0038(2) 0.0030(2)
Si3 0.0271(3) 0.0228(3) 0.0206(2) 0.0055(2) 0.0016(2) 0.0042(2)
C1 0.0251(10) 0.0276(10) 0.0108(8) -0.0012(7) 0.0041(7) -0.0005(7)
C2 0.0307(10) 0.0237(9) 0.0184(9) -0.0035(7) 0.0084(8) -0.0004(8)
C3 0.0206(9) 0.0310(11) 0.0192(9) 0.0046(7) 0.0063(7) 0.0066(8)
C4 0.0165(8) 0.0313(10) 0.0163(8) 0.0046(7) 0.0027(7) -0.0012(7)
C5 0.0212(8) 0.0231(9) 0.0128(8) 0.0028(7) 0.0031(7) 0.0003(7)
C6 0.0414(13) 0.0310(12) 0.0336(12) 0.0062(9) 0.0155(9) -0.0023(9)
C7 0.0389(11) 0.0306(11) 0.0235(10) 0.0072(8) -0.0051(9) 0.0009(9)
C8 0.0333(11) 0.0332(11) 0.0327(11) -0.0090(9) -0.0004(9) 0.0017(9)
C9 0.0142(8) 0.0274(9) 0.0209(9) 0.0000(7) 0.0028(7) -0.0006(7)
C10 0.0142(9) 0.0278(10) 0.0318(11) -0.0020(8) 0.0001(7) -0.0046(7)
C11 0.0161(9) 0.0321(10) 0.0233(9) -0.0082(8) -0.0048(7) -0.0008(8)
C12 0.0161(8) 0.0330(10) 0.0160(8) -0.0016(7) -0.0032(6) 0.0042(7)
C13 0.0160(8) 0.0249(9) 0.0164(8) -0.0010(7) -0.0007(6) 0.0023(7)
C14 0.0453(14) 0.0311(12) 0.0374(12) 0.0050(10) 0.0224(10) 0.0087(10)
C15 0.0526(14) 0.0252(11) 0.0303(11) -0.0013(9) -0.0115(10) -0.0025(10)
C16 0.0293(10) 0.0314(10) 0.0246(10) 0.0072(8) 0.0034(8) 0.0046(8)
C17 0.0189(9) 0.0311(10) 0.0162(9) 0.0040(7) -0.0054(7) -0.0021(8)
C18 0.0275(10) 0.0278(10) 0.0172(8) -0.0018(7) -0.0073(7) -0.0056(8)
C19 0.0296(10) 0.0288(10) 0.0109(8) -0.0018(7) -0.0013(7) 0.0016(8)
C20 0.0242(10) 0.0260(10) 0.0121(8) 0.0033(7) 0.0000(7) -0.0008(7)
C21 0.0221(9) 0.0242(9) 0.0141(8) 0.0041(7) -0.0017(7) 0.0016(7)
C22 0.0467(14) 0.0307(12) 0.0438(14) 0.0124(10) 0.0193(11) 0.0133(10)
C23 0.0329(11) 0.0380(12) 0.0310(11) 0.0153(9) 0.0028(9) 0.0025(9)
C24 0.0512(15) 0.0253(11) 0.0380(13) -0.0039(10) -0.0099(10) -0.0002(10)

loop_
_atom_type_symbol
_atom_type_description
_atom_type_scat_dispersion_real
_atom_type_scat_dispersion_imag
_atom_type_scat_source
C C 0.0033 0.0016 'International Tables Vol C Tables 4.2.6.8 and 6.1.1.4'
H H 0.0000 0.0000 'International Tables Vol C Tables 4.2.6.8 and 6.1.1.4'
Si Si 0.0817 0.0704 'International Tables Vol C Tables 4.2.6.8 and 6.1.1.4'
Ho Ho -0.2175 4.6783 'International Tables Vol C Tables 4.2.6.8 and 6.1.1.4'

loop_
_geom_angle_atom_site_label_1
_geom_angle_atom_site_label_2
_geom_angle_atom_site_label_3
_geom_angle
Cnt1 Ho1 Cnt2 120.6
Cnt1 Ho1 Cnt3 120.2
Cnt2 Ho1 Cnt3 118.9
C11 Ho1 C10 31.02(6)
C11 Ho1 C2 83.75(6)
C10 Ho1 C2 104.69(6)
C11 Ho1 C3 114.62(6)
C10 Ho1 C3 132.61(6)
C2 Ho1 C3 30.87(6)
C11 Ho1 C18 150.89(6)
C10 Ho1 C18 122.79(6)
C2 Ho1 C18 124.47(6)
C3 Ho1 C18 93.87(6)
C11 Ho1 C19 120.82(6)
C10 Ho1 C19 92.13(6)
C2 Ho1 C19 147.55(6)
C3 Ho1 C19 120.65(6)
C18 Ho1 C19 30.72(6)
C11 Ho1 C12 30.50(6)
C10 Ho1 C12 50.61(6)
C2 Ho1 C12 96.40(6)
C3 Ho1 C12 122.90(6)
C18 Ho1 C12 134.93(6)
C19 Ho1 C12 115.52(6)
C11 Ho1 C20 109.35(6)
C10 Ho1 C20 78.51(6)
C2 Ho1 C20 126.07(6)
C3 Ho1 C20 111.90(6)
C18 Ho1 C20 50.43(6)
C19 Ho1 C20 30.44(6)
C12 Ho1 C20 121.61(6)
C11 Ho1 C4 122.66(6)
C10 Ho1 C4 152.19(6)
C2 Ho1 C4 50.56(6)
C3 Ho1 C4 30.35(6)
C18 Ho1 C4 84.91(6)
C19 Ho1 C4 115.62(6)
C12 Ho1 C4 113.02(6)
C20 Ho1 C4 124.62(6)
C11 Ho1 C21 124.84(6)
C10 Ho1 C21 98.68(6)
C2 Ho1 C21 98.32(6)
C3 Ho1 C21 81.00(6)
C18 Ho1 C21 51.05(6)
C19 Ho1 C21 51.09(6)
C12 Ho1 C21 148.61(6)
C20 Ho1 C21 30.92(5)
C4 Ho1 C21 97.69(6)
C11 Ho1 C17 155.46(6)
C10 Ho1 C17 127.37(6)
C2 Ho1 C17 98.33(6)
C3 Ho1 C17 70.49(6)
C18 Ho1 C17 30.43(6)
C19 Ho1 C17 50.29(6)
C12 Ho1 C17 164.94(6)
C20 Ho1 C17 50.09(6)
C4 Ho1 C17 74.66(6)
C21 Ho1 C17 30.63(6)
C11 Ho1 C13 51.17(6)
C10 Ho1 C13 50.94(6)
C2 Ho1 C13 127.39(6)
C3 Ho1 C13 151.18(5)
C18 Ho1 C13 105.55(6)
C19 Ho1 C13 84.74(6)
C12 Ho1 C13 31.00(5)
C20 Ho1 C13 96.91(5)
C4 Ho1 C13 129.32(6)
C21 Ho1 C13 127.79(5)
C17 Ho1 C13 134.13(6)
C11 Ho1 C1 72.81(6)
C10 Ho1 C1 102.35(6)
C2 Ho1 C1 30.32(6)
C3 Ho1 C1 50.19(6)
C18 Ho1 C1 134.85(6)
C19 Ho1 C1 165.20(6)
C12 Ho1 C1 72.76(6)
C20 Ho1 C1 156.23(6)
C4 Ho1 C1 50.08(6)
C21 Ho1 C1 128.00(6)
C17 Ho1 C1 119.88(6)
C13 Ho1 C1 101.93(6)
C11 Ho1 C5 95.35(6)
C10 Ho1 C5 126.35(6)
C2 Ho1 C5 50.79(6)
C3 Ho1 C5 50.82(6)
C18 Ho1 C5 107.95(6)
C19 Ho1 C5 135.60(6)
C12 Ho1 C5 82.10(6)
C20 Ho1 C5 154.93(6)
C4 Ho1 C5 30.92(5)
C21 Ho1 C5 128.23(6)
C17 Ho1 C5 104.92(6)
C13 Ho1 C5 102.07(5)
C1 Ho1 C5 30.36(5)
C11 Ho1 C9 50.31(6)
C10 Ho1 C9 30.27(6)
C2 Ho1 C9 133.09(6)
C3 Ho1 C9 162.81(6)
C18 Ho1 C9 100.61(6)
C19 Ho1 C9 71.43(6)
C12 Ho1 C9 49.99(6)
C20 Ho1 C9 71.69(6)
C4 Ho1 C9 159.70(6)
C21 Ho1 C9 100.94(6)
C17 Ho1 C9 119.30(6)
C13 Ho1 C9 30.39(5)
C1 Ho1 C9 120.52(6)
C5 Ho1 C9 130.76(6)
C5 Si1 C7 110.14(9)
C5 Si1 C8 111.68(9)
C7 Si1 C8 111.94(10)
C5 Si1 C6 107.78(9)
C7 Si1 C6 108.14(10)
C8 Si1 C6 106.96(11)
C13 Si2 C16 109.79(9)
C13 Si2 C14 108.24(10)
C16 Si2 C14 108.70(10)
C13 Si2 C15 112.94(9)
C16 Si2 C15 110.05(10)
C14 Si2 C15 106.99(11)
C21 Si3 C22 111.82(10)
C21 Si3 C23 109.07(9)
C22 Si3 C23 108.55(10)
C21 Si3 C24 109.37(10)
C22 Si3 C24 110.09(12)
C23 Si3 C24 107.85(11)
C2 C1 C5 109.43(18)
C2 C1 Ho1 73.10(10)
C5 C1 Ho1 74.98(10)
C1 C2 C3 107.65(17)
C1 C2 Ho1 76.58(10)
C3 C2 Ho1 74.70(11)
C4 C3 C2 108.06(17)
C4 C3 Ho1 75.18(10)
C2 C3 Ho1 74.43(11)
C3 C4 C5 108.99(17)
C3 C4 Ho1 74.47(10)
C5 C4 Ho1 75.92(10)
C1 C5 C4 105.84(16)
C1 C5 Si1 127.08(14)
C4 C5 Si1 124.31(14)
C1 C5 Ho1 74.66(10)
C4 C5 Ho1 73.16(10)
Si1 C5 Ho1 131.89(9)
C10 C9 C13 109.71(16)
C10 C9 Ho1 72.93(11)
C13 C9 Ho1 74.61(10)
C9 C10 C11 107.60(17)
C9 C10 Ho1 76.80(11)
C11 C10 Ho1 73.96(11)
C12 C11 C10 107.86(16)
C12 C11 Ho1 75.57(10)
C10 C11 Ho1 75.01(11)
C11 C12 C13 109.29(17)
C11 C12 Ho1 73.93(10)
C13 C12 Ho1 75.91(10)
C9 C13 C12 105.50(16)
C9 C13 Si2 126.46(13)
C12 C13 Si2 127.11(14)
C9 C13 Ho1 75.00(10)
C12 C13 Ho1 73.09(10)
Si2 C13 Ho1 125.42(9)
C18 C17 C21 109.21(17)
C18 C17 Ho1 73.66(10)
C21 C17 Ho1 74.20(10)
C17 C18 C19 107.82(18)
C17 C18 Ho1 75.91(10)
C19 C18 Ho1 74.71(10)
C20 C19 C18 107.78(17)
C20 C19 Ho1 74.93(11)
C18 C19 Ho1 74.57(10)
C19 C20 C21 109.29(17)
C19 C20 Ho1 74.64(11)
C21 C20 Ho1 74.94(10)
C17 C21 C20 105.85(16)
C17 C21 Si3 130.05(15)
C20 C21 Si3 123.61(14)
C17 C21 Ho1 75.17(10)
C20 C21 Ho1 74.13(10)
Si3 C21 Ho1 122.05(8)

loop_
_geom_bond_atom_site_label_1
_geom_bond_atom_site_label_2
_geom_bond_distance
Ho1 Cnt1 2.398
Ho1 Cnt2 2.393
Ho1 Cnt3 2.391
Ho1 C11 2.6479(18)
Ho1 C10 2.661(2)
Ho1 C2 2.6615(18)
Ho1 C3 2.6650(18)
Ho1 C18 2.6660(18)
Ho1 C19 2.6679(18)
Ho1 C12 2.6686(17)
Ho1 C20 2.6716(18)
Ho1 C4 2.6739(17)
Ho1 C21 2.6821(17)
Ho1 C17 2.6946(18)
Ho1 C13 2.7054(18)
Ho1 C1 2.7057(17)
Ho1 C5 2.7098(17)
Ho1 C9 2.7105(18)
Si1 C5 1.8563(18)
Si1 C7 1.865(2)
Si1 C8 1.867(2)
Si1 C6 1.873(2)
Si2 C13 1.8600(19)
Si2 C16 1.865(2)
Si2 C14 1.868(2)
Si2 C15 1.868(2)
Si3 C21 1.861(2)
Si3 C22 1.862(2)
Si3 C23 1.870(2)
Si3 C24 1.871(2)
C1 C2 1.404(3)
C1 C5 1.418(3)
C2 C3 1.418(3)
C3 C4 1.398(3)
C4 C5 1.436(2)
C9 C10 1.404(3)
C9 C13 1.420(3)
C10 C11 1.420(3)
C11 C12 1.399(3)
C12 C13 1.437(2)
C17 C18 1.407(3)
C17 C21 1.420(3)
C18 C19 1.413(3)
C19 C20 1.402(3)
C20 C21 1.427(3)
